data_7157360
loop_
_publ_author_name
'Quan, Bao-Xue'
'Zhuo, Jun-Rui'
'Zhao, Jian-Qiang'
'Zhang, Ming-Liang'
'Zhou, Ming-Qiang'
'Zhang, Xiao-Mei'
'Yuan, Wei-Cheng'

_publ_section_title
;
 [4 + 1] annulation reaction of cyclic pyridinium ylides with in situ
 generated azoalkenes for the construction of spirocyclic skeletons.
;
_journal_issue 10
_journal_name_full 'Organic &amp; biomolecular chemistry'
_journal_page_first 1886
_journal_page_last 1891
_journal_paper_doi 10.1039/c9ob02733e
_journal_volume 18
_journal_year 2020
_chemical_formula_moiety 'C25 H23 N3 O3 S'
_chemical_formula_sum 'C25 H23 N3 O3 S'
_chemical_formula_weight 445.52
_space_group_crystal_system monoclinic
_space_group_IT_number 14
_space_group_name_Hall '-P 2yn'
_space_group_name_H-M_alt 'P 1 21/n 1'
_atom_sites_solution_hydrogens geom
_atom_sites_solution_primary direct
_audit_creation_date 2019-05-13
_audit_creation_method
;
Olex2 1.2
(compiled 2018.05.29 svn.r3508 for OlexSys, GUI svn.r5506)
;
_audit_update_record
;
2019-12-16 deposited with the CCDC.	2020-02-21 downloaded from the CCDC.
;
_cell_angle_alpha 90
_cell_angle_beta 109.819(7)
_cell_angle_gamma 90
_cell_formula_units_Z 4
_cell_length_a 8.3770(5)
_cell_length_b 23.6227(13)
_cell_length_c 12.1418(7)
_cell_measurement_reflns_used 2570
_cell_measurement_temperature 293(2)
_cell_measurement_theta_max 70.8870
_cell_measurement_theta_min 4.2930
_cell_volume 2260.4(2)
_computing_cell_refinement
;
CrysAlisPro, Agilent Technologies,
Version 1.171.37.35 (release 13-08-2014 CrysAlis171 .NET)
(compiled Aug 13 2014,18:06:01)
;
_computing_data_collection
;
CrysAlisPro, Agilent Technologies,
Version 1.171.37.35 (release 13-08-2014 CrysAlis171 .NET)
(compiled Aug 13 2014,18:06:01)
;
_computing_data_reduction
;
CrysAlisPro, Agilent Technologies,
Version 1.171.37.35 (release 13-08-2014 CrysAlis171 .NET)
(compiled Aug 13 2014,18:06:01)
;
_computing_molecular_graphics 'Olex2 (Dolomanov et al., 2009)'
_computing_publication_material 'Olex2 (Dolomanov et al., 2009)'
_computing_structure_refinement 'ShelXL (Sheldrick, 2015)'
_computing_structure_solution 'ShelXS (Sheldrick, 2008)'
_diffrn_ambient_temperature 293(2)
_diffrn_detector 'CCD plate'
_diffrn_detector_area_resol_mean 16.2312
_diffrn_detector_type Eos
_diffrn_measured_fraction_theta_full 0.999
_diffrn_measured_fraction_theta_max 0.999
_diffrn_measurement_details
;
#__ type_ start__ end____ width___ exp.time_
  1 omega   11.00   37.00   1.0000    1.7500
omega____ theta____ kappa____ phi______ frames
    -      -33.5000   37.0000  -60.0000 26

#__ type_ start__ end____ width___ exp.time_
  2 omega  -66.00  -34.00   1.0000    1.7500
omega____ theta____ kappa____ phi______ frames
    -      -33.5000  178.0000  -30.0000 32

#__ type_ start__ end____ width___ exp.time_
  3 omega -100.00  -72.00   1.0000    1.7500
omega____ theta____ kappa____ phi______ frames
    -      -33.5000  178.0000  -30.0000 28

#__ type_ start__ end____ width___ exp.time_
  4 omega  -49.00   -7.00   1.0000    1.7500
omega____ theta____ kappa____ phi______ frames
    -      -33.5000   37.0000  -60.0000 42

#__ type_ start__ end____ width___ exp.time_
  5 omega   78.00  106.00   1.0000    1.7500
omega____ theta____ kappa____ phi______ frames
    -       36.4734   77.0000  -90.0000 28

#__ type_ start__ end____ width___ exp.time_
  6 omega  -24.00    8.00   1.0000    1.7500
omega____ theta____ kappa____ phi______ frames
    -       36.4734  -37.0000   90.0000 32

#__ type_ start__ end____ width___ exp.time_
  7 omega   13.00   39.00   1.0000    1.7500
omega____ theta____ kappa____ phi______ frames
    -       36.4734   77.0000  -90.0000 26

#__ type_ start__ end____ width___ exp.time_
  8 omega   72.00  105.00   1.0000    1.7500
omega____ theta____ kappa____ phi______ frames
    -       36.4734   57.0000   30.0000 33

#__ type_ start__ end____ width___ exp.time_
  9 omega   18.00   68.00   1.0000    1.7500
omega____ theta____ kappa____ phi______ frames
    -       36.4734   57.0000   30.0000 50

#__ type_ start__ end____ width___ exp.time_
 10 omega   79.00  110.00   1.0000    1.7500
omega____ theta____ kappa____ phi______ frames
    -       36.4734  178.0000   60.0000 31

#__ type_ start__ end____ width___ exp.time_
 11 omega   20.00   53.00   1.0000    1.7500
omega____ theta____ kappa____ phi______ frames
    -       36.4734  -37.0000   90.0000 33

#__ type_ start__ end____ width___ exp.time_
 12 omega   13.00   39.00   1.0000    1.7500
omega____ theta____ kappa____ phi______ frames
    -       36.4734   77.0000    0.0000 26

#__ type_ start__ end____ width___ exp.time_
 13 omega   57.00   82.00   1.0000    1.7500
omega____ theta____ kappa____ phi______ frames
    -       36.4734  178.0000  -30.0000 25

#__ type_ start__ end____ width___ exp.time_
 14 omega   80.00  125.00   1.0000    6.0000
omega____ theta____ kappa____ phi______ frames
    -      108.0000  -61.0000  -90.0000 45

#__ type_ start__ end____ width___ exp.time_
 15 omega  108.00  176.00   1.0000    6.0000
omega____ theta____ kappa____ phi______ frames
    -      108.0000   77.0000   60.0000 68

#__ type_ start__ end____ width___ exp.time_
 16 omega   62.00   88.00   1.0000    6.0000
omega____ theta____ kappa____ phi______ frames
    -      108.0000  -30.0000   90.0000 26

#__ type_ start__ end____ width___ exp.time_
 17 omega   48.00  107.00   1.0000    6.0000
omega____ theta____ kappa____ phi______ frames
    -      108.0000  -94.0000 -180.0000 59

#__ type_ start__ end____ width___ exp.time_
 18 omega  102.00  166.00   1.0000    6.0000
omega____ theta____ kappa____ phi______ frames
    -      108.0000  111.0000  -30.0000 64

#__ type_ start__ end____ width___ exp.time_
 19 omega   88.00  176.00   1.0000    6.0000
omega____ theta____ kappa____ phi______ frames
    -      108.0000   30.0000  -30.0000 88

#__ type_ start__ end____ width___ exp.time_
 20 omega  119.00  153.00   1.0000    6.0000
omega____ theta____ kappa____ phi______ frames
    -      108.0000   61.0000  -90.0000 34

#__ type_ start__ end____ width___ exp.time_
 21 omega   38.00   86.00   1.0000    6.0000
omega____ theta____ kappa____ phi______ frames
    -      108.0000  -30.0000  -30.0000 48

#__ type_ start__ end____ width___ exp.time_
 22 omega   56.00  107.00   1.0000    6.0000
omega____ theta____ kappa____ phi______ frames
    -      108.0000  -94.0000  -60.0000 51

#__ type_ start__ end____ width___ exp.time_
 23 omega   38.00   89.00   1.0000    6.0000
omega____ theta____ kappa____ phi______ frames
    -      108.0000  -45.0000  -90.0000 51
;
_diffrn_measurement_device 'four-circle diffractometer'
_diffrn_measurement_device_type 'Xcalibur, Eos, Gemini'
_diffrn_measurement_method '\w scans'
_diffrn_orient_matrix_UB_11 -0.0284780000
_diffrn_orient_matrix_UB_12 -0.0314785000
_diffrn_orient_matrix_UB_13 0.1029424000
_diffrn_orient_matrix_UB_21 0.0297243000
_diffrn_orient_matrix_UB_22 0.0556036000
_diffrn_orient_matrix_UB_23 0.0705264000
_diffrn_orient_matrix_UB_31 -0.1911226000
_diffrn_orient_matrix_UB_32 0.0133704000
_diffrn_orient_matrix_UB_33 -0.0512411000
_diffrn_radiation_monochromator graphite
_diffrn_radiation_probe x-ray
_diffrn_radiation_type CuK\a
_diffrn_radiation_wavelength 1.54184
_diffrn_reflns_av_R_equivalents 0.0309
_diffrn_reflns_av_unetI/netI 0.0410
_diffrn_reflns_Laue_measured_fraction_full 0.999
_diffrn_reflns_Laue_measured_fraction_max 0.999
_diffrn_reflns_limit_h_max 6
_diffrn_reflns_limit_h_min -10
_diffrn_reflns_limit_k_max 28
_diffrn_reflns_limit_k_min -26
_diffrn_reflns_limit_l_max 14
_diffrn_reflns_limit_l_min -14
_diffrn_reflns_number 8914
_diffrn_reflns_point_group_measured_fraction_full 0.999
_diffrn_reflns_point_group_measured_fraction_max 0.999
_diffrn_reflns_theta_full 67.080
_diffrn_reflns_theta_max 67.080
_diffrn_reflns_theta_min 3.742
_diffrn_source 'Enhance (Cu) X-ray Source'
_exptl_absorpt_coefficient_mu 1.533
_exptl_absorpt_correction_T_max 1.00000
_exptl_absorpt_correction_T_min 0.95785
_exptl_absorpt_correction_type multi-scan
_exptl_absorpt_process_details
;
CrysAlisPro, Agilent Technologies,
Version 1.171.37.35 (release 13-08-2014 CrysAlis171 .NET)
(compiled Aug 13 2014,18:06:01)
Empirical absorption correction using spherical harmonics,
 implemented in SCALE3 ABSPACK scaling algorithm.
;
_exptl_crystal_colour colourless
_exptl_crystal_colour_primary colourless
_exptl_crystal_density_diffrn 1.309
_exptl_crystal_description prism
_exptl_crystal_F_000 936
_exptl_crystal_size_max 0.15
_exptl_crystal_size_mid 0.13
_exptl_crystal_size_min 0
_refine_diff_density_max 0.212
_refine_diff_density_min -0.318
_refine_diff_density_rms 0.043
_refine_ls_extinction_method none
_refine_ls_goodness_of_fit_ref 1.050
_refine_ls_hydrogen_treatment constr
_refine_ls_matrix_type full
_refine_ls_number_parameters 291
_refine_ls_number_reflns 4023
_refine_ls_number_restraints 0
_refine_ls_restrained_S_all 1.050
_refine_ls_R_factor_all 0.0599
_refine_ls_R_factor_gt 0.0453
_refine_ls_shift/su_max 0.001
_refine_ls_shift/su_mean 0.000
_refine_ls_structure_factor_coef Fsqd
_refine_ls_weighting_details 'w=1/[\s^2^(Fo^2^)+(0.0549P)^2^+0.3063P] where P=(Fo^2^+2Fc^2^)/3'
_refine_ls_weighting_scheme calc
_refine_ls_wR_factor_gt 0.1112
_refine_ls_wR_factor_ref 0.1235
_reflns_Friedel_coverage 0.000
_reflns_number_gt 3133
_reflns_number_total 4023
_reflns_threshold_expression 'I > 2\s(I)'
_cod_data_source_file c9ob02733e2.cif
_cod_data_source_block 201905118
_cod_depositor_comments 'Adding full bibliography for 7157360--7157361.cif.'
_cod_database_code 7157360
_shelx_shelxl_version_number 2014/7
_chemical_oxdiff_formula C20H20N4O4Co1
_shelx_space_group_comment
;
The symmetry employed for this shelxl refinement is uniquely defined
by the following loop, which should always be used as a source of
symmetry information in preference to the above space-group names.
They are only intended as comments.
;
_shelx_estimated_absorpt_t_max 1.000
_shelx_estimated_absorpt_t_min 0.803
_reflns_odcompleteness_completeness 99.88
_reflns_odcompleteness_iscentric 1
_reflns_odcompleteness_theta 66.97
_olex2_refinement_description
;
1. Fixed Uiso
 At 1.2 times of:
  All C(H) groups, All C(H,H) groups
 At 1.5 times of:
  All C(H,H,H) groups
2.a Secondary CH2 refined with riding coordinates:
 C9(H9A,H9B), C17(H17A,H17B)
2.b Aromatic/amide H refined with riding coordinates:
 C1(H1), C2(H2), C3(H3), C4(H4), C12(H12), C13(H13), C14(H14), C15(H15),
 C16(H16), C20(H20), C21(H21), C23(H23), C24(H24)
2.c Idealised Me refined as rotating group:
 C18(H18A,H18B,H18C), C25(H25A,H25B,H25C)
;
_olex2_submission_special_instructions 'No special instructions were received'

loop_
_space_group_symop_operation_xyz
'x, y, z'
'-x+1/2, y+1/2, -z+1/2'
'-x, -y, -z'
'x-1/2, -y-1/2, z-1/2'

loop_
_atom_site_label
_atom_site_type_symbol
_atom_site_fract_x
_atom_site_fract_y
_atom_site_fract_z
_atom_site_U_iso_or_equiv
_atom_site_adp_type
_atom_site_occupancy
_atom_site_site_symmetry_order
_atom_site_calc_flag
_atom_site_refinement_flags_posn
_atom_site_refinement_flags_adp
_atom_site_refinement_flags_occupancy
_atom_site_disorder_assembly
_atom_site_disorder_group
C1 C 1.0230(3) 0.33542(11) 0.0928(2) 0.0517(6) Uani 1 1 d . . . . .
H1 H 0.9932 0.3708 0.1133 0.062 Uiso 1 1 calc R . . . .
C2 C 1.1762(3) 0.32760(15) 0.0741(3) 0.0693(8) Uani 1 1 d . . . . .
H2 H 1.2493 0.3581 0.0812 0.083 Uiso 1 1 calc R . . . .
C3 C 1.2200(3) 0.27512(16) 0.0453(3) 0.0772(9) Uani 1 1 d . . . . .
H3 H 1.3229 0.2708 0.0328 0.093 Uiso 1 1 calc R . . . .
C4 C 1.1153(3) 0.22828(14) 0.0341(2) 0.0670(8) Uani 1 1 d . . . . .
H4 H 1.1464 0.1928 0.0149 0.080 Uiso 1 1 calc R . . . .
C5 C 0.9625(3) 0.23658(11) 0.05289(19) 0.0472(5) Uani 1 1 d . . . . .
C6 C 0.9161(2) 0.28979(10) 0.08031(18) 0.0414(5) Uani 1 1 d . . . . .
C7 C 0.7466(2) 0.28426(9) 0.09717(18) 0.0386(4) Uani 1 1 d . . . . .
C8 C 0.7034(3) 0.22097(9) 0.0703(2) 0.0440(5) Uani 1 1 d . . . . .
C9 C 0.7452(3) 0.30147(9) 0.21836(19) 0.0424(5) Uani 1 1 d . . . . .
H9A H 0.6732 0.2767 0.2448 0.051 Uiso 1 1 calc R . . . .
H9B H 0.8587 0.3015 0.2758 0.051 Uiso 1 1 calc R . . . .
C10 C 0.6731(2) 0.36049(9) 0.19493(18) 0.0374(4) Uani 1 1 d . . . . .
C11 C 0.6794(3) 0.40175(9) 0.28653(19) 0.0412(5) Uani 1 1 d . . . . .
C12 C 0.7890(4) 0.39326(11) 0.3999(2) 0.0569(6) Uani 1 1 d . . . . .
H12 H 0.8575 0.3612 0.4181 0.068 Uiso 1 1 calc R . . . .
C13 C 0.7964(5) 0.43236(13) 0.4855(2) 0.0783(9) Uani 1 1 d . . . . .
H13 H 0.8698 0.4264 0.5616 0.094 Uiso 1 1 calc R . . . .
C14 C 0.6969(5) 0.48002(13) 0.4602(3) 0.0813(10) Uani 1 1 d . . . . .
H14 H 0.7036 0.5063 0.5187 0.098 Uiso 1 1 calc R . . . .
C15 C 0.5874(4) 0.48884(12) 0.3484(3) 0.0689(7) Uani 1 1 d . . . . .
H15 H 0.5194 0.5210 0.3313 0.083 Uiso 1 1 calc R . . . .
C16 C 0.5777(3) 0.45027(10) 0.2615(2) 0.0536(6) Uani 1 1 d . . . . .
H16 H 0.5033 0.4565 0.1859 0.064 Uiso 1 1 calc R . . . .
C17 C 0.8390(4) 0.13756(11) 0.0164(2) 0.0647(7) Uani 1 1 d . . . . .
H17A H 0.7673 0.1157 0.0488 0.078 Uiso 1 1 calc R . . . .
H17B H 0.9537 0.1229 0.0491 0.078 Uiso 1 1 calc R . . . .
C18 C 0.7770(5) 0.13050(14) -0.1151(3) 0.0849(10) Uani 1 1 d . . . . .
H18A H 0.8419 0.1545 -0.1479 0.127 Uiso 1 1 calc GR . . . .
H18B H 0.6594 0.1408 -0.1467 0.127 Uiso 1 1 calc GR . . . .
H18C H 0.7905 0.0918 -0.1341 0.127 Uiso 1 1 calc GR . . . .
C19 C 0.7191(3) 0.37272(10) -0.14506(18) 0.0438(5) Uani 1 1 d . . . . .
C20 C 0.7244(3) 0.42975(11) -0.1169(2) 0.0559(6) Uani 1 1 d . . . . .
H20 H 0.6444 0.4453 -0.0881 0.067 Uiso 1 1 calc R . . . .
C21 C 0.8509(4) 0.46305(12) -0.1324(2) 0.0662(7) Uani 1 1 d . . . . .
H21 H 0.8554 0.5014 -0.1140 0.079 Uiso 1 1 calc R . . . .
C22 C 0.9712(4) 0.44023(13) -0.1750(2) 0.0647(7) Uani 1 1 d . . . . .
C23 C 0.9612(3) 0.38356(13) -0.2040(2) 0.0607(7) Uani 1 1 d . . . . .
H23 H 1.0400 0.3681 -0.2340 0.073 Uiso 1 1 calc R . . . .
C24 C 0.8359(3) 0.34937(11) -0.1891(2) 0.0527(6) Uani 1 1 d . . . . .
H24 H 0.8304 0.3112 -0.2086 0.063 Uiso 1 1 calc R . . . .
C25 C 1.1106(5) 0.47705(18) -0.1902(4) 0.1023(13) Uani 1 1 d . . . . .
H25A H 1.0627 0.5119 -0.2275 0.153 Uiso 1 1 calc GR . . . .
H25B H 1.1640 0.4576 -0.2378 0.153 Uiso 1 1 calc GR . . . .
H25C H 1.1934 0.4850 -0.1149 0.153 Uiso 1 1 calc GR . . . .
N1 N 0.8371(3) 0.19650(8) 0.04970(17) 0.0492(5) Uani 1 1 d . . . . .
N2 N 0.6089(2) 0.32192(7) 0.02315(15) 0.0394(4) Uani 1 1 d . . . . .
N3 N 0.5974(2) 0.37105(7) 0.08603(15) 0.0392(4) Uani 1 1 d . . . . .
O1 O 0.5747(2) 0.19738(7) 0.07119(18) 0.0617(5) Uani 1 1 d . . . . .
O2 O 0.5821(2) 0.27337(7) -0.15880(15) 0.0583(4) Uani 1 1 d . . . . .
O3 O 0.4056(2) 0.35822(9) -0.16187(16) 0.0671(5) Uani 1 1 d . . . . .
S1 S 0.56362(6) 0.32932(3) -0.12012(5) 0.04539(17) Uani 1 1 d . . . . .

loop_
_atom_site_aniso_label
_atom_site_aniso_U_11
_atom_site_aniso_U_22
_atom_site_aniso_U_33
_atom_site_aniso_U_23
_atom_site_aniso_U_13
_atom_site_aniso_U_12
C1 0.0359(11) 0.0668(16) 0.0486(12) 0.0048(11) 0.0093(9) -0.0078(11)
C2 0.0332(12) 0.101(2) 0.0698(17) 0.0107(16) 0.0129(11) -0.0121(14)
C3 0.0351(13) 0.125(3) 0.0771(19) 0.0182(19) 0.0261(12) 0.0088(16)
C4 0.0534(15) 0.088(2) 0.0668(16) 0.0072(14) 0.0295(12) 0.0266(15)
C5 0.0410(11) 0.0595(14) 0.0430(11) 0.0059(10) 0.0166(9) 0.0101(10)
C6 0.0305(10) 0.0516(12) 0.0412(10) 0.0041(9) 0.0110(8) 0.0040(9)
C7 0.0335(10) 0.0364(10) 0.0469(11) 0.0006(9) 0.0150(8) 0.0022(8)
C8 0.0462(12) 0.0393(11) 0.0494(12) -0.0009(9) 0.0198(9) -0.0009(10)
C9 0.0433(11) 0.0404(11) 0.0456(11) 0.0026(9) 0.0180(9) 0.0060(9)
C10 0.0313(9) 0.0372(10) 0.0459(11) 0.0030(8) 0.0160(8) 0.0005(8)
C11 0.0429(11) 0.0380(11) 0.0485(11) 0.0020(9) 0.0230(9) -0.0025(9)
C12 0.0743(16) 0.0479(13) 0.0485(13) 0.0043(10) 0.0207(12) 0.0066(12)
C13 0.119(3) 0.0668(18) 0.0430(13) -0.0024(13) 0.0200(15) 0.0025(18)
C14 0.129(3) 0.0539(16) 0.0688(18) -0.0152(14) 0.0439(19) 0.0015(18)
C15 0.089(2) 0.0468(14) 0.0758(18) -0.0077(13) 0.0344(16) 0.0108(14)
C16 0.0582(14) 0.0444(12) 0.0590(14) -0.0008(11) 0.0210(11) 0.0071(11)
C17 0.0859(19) 0.0436(13) 0.0657(16) 0.0008(12) 0.0271(14) 0.0161(13)
C18 0.118(3) 0.0668(19) 0.0686(19) -0.0129(15) 0.0299(18) 0.0181(19)
C19 0.0408(11) 0.0492(12) 0.0369(10) 0.0037(9) 0.0074(8) -0.0035(9)
C20 0.0546(14) 0.0546(14) 0.0575(14) 0.0019(11) 0.0179(11) 0.0013(11)
C21 0.0767(18) 0.0515(14) 0.0678(16) 0.0034(13) 0.0212(14) -0.0137(14)
C22 0.0633(16) 0.0784(19) 0.0533(14) 0.0091(13) 0.0210(12) -0.0187(14)
C23 0.0563(14) 0.0802(19) 0.0514(14) 0.0031(13) 0.0259(11) -0.0047(13)
C24 0.0556(13) 0.0568(14) 0.0466(12) -0.0002(10) 0.0186(10) -0.0027(11)
C25 0.094(3) 0.113(3) 0.110(3) 0.004(2) 0.047(2) -0.042(2)
N1 0.0554(11) 0.0426(10) 0.0528(11) 0.0000(8) 0.0225(9) 0.0097(9)
N2 0.0326(8) 0.0427(9) 0.0427(9) -0.0009(7) 0.0124(7) 0.0015(7)
N3 0.0320(8) 0.0398(9) 0.0462(10) 0.0009(7) 0.0138(7) 0.0036(7)
O1 0.0564(10) 0.0472(9) 0.0870(13) -0.0057(9) 0.0312(9) -0.0122(8)
O2 0.0640(10) 0.0564(10) 0.0524(9) -0.0150(8) 0.0171(8) -0.0197(8)
O3 0.0374(8) 0.0943(15) 0.0585(10) 0.0091(10) 0.0018(7) 0.0040(9)
S1 0.0350(3) 0.0548(3) 0.0412(3) -0.0022(2) 0.0061(2) -0.0066(2)

loop_
_atom_type_symbol
_atom_type_description
_atom_type_scat_dispersion_real
_atom_type_scat_dispersion_imag
_atom_type_scat_source
C C 0.0181 0.0091 'International Tables Vol C Tables 4.2.6.8 and 6.1.1.4'
H H 0.0000 0.0000 'International Tables Vol C Tables 4.2.6.8 and 6.1.1.4'
N N 0.0311 0.0180 'International Tables Vol C Tables 4.2.6.8 and 6.1.1.4'
O O 0.0492 0.0322 'International Tables Vol C Tables 4.2.6.8 and 6.1.1.4'
S S 0.3331 0.5567 'International Tables Vol C Tables 4.2.6.8 and 6.1.1.4'

loop_
_geom_angle_atom_site_label_1
_geom_angle_atom_site_label_2
_geom_angle_atom_site_label_3
_geom_angle
_geom_angle_site_symmetry_1
_geom_angle_site_symmetry_3
_geom_angle_publ_flag
C2 C1 H1 120.7 . . ?
C6 C1 H1 120.7 . . ?
C6 C1 C2 118.7(3) . . ?
C1 C2 H2 119.9 . . ?
C3 C2 C1 120.3(3) . . ?
C3 C2 H2 119.9 . . ?
C2 C3 H3 119.0 . . ?
C2 C3 C4 122.0(2) . . ?
C4 C3 H3 119.0 . . ?
C3 C4 H4 121.4 . . ?
C5 C4 C3 117.3(3) . . ?
C5 C4 H4 121.4 . . ?
C4 C5 C6 121.0(2) . . ?
C4 C5 N1 128.5(2) . . ?
C6 C5 N1 110.44(18) . . ?
C1 C6 C5 120.7(2) . . ?
C1 C6 C7 131.3(2) . . ?
C5 C6 C7 107.88(19) . . ?
C6 C7 C8 102.63(17) . . ?
C6 C7 C9 114.97(17) . . ?
C9 C7 C8 112.48(17) . . ?
N2 C7 C6 115.96(17) . . ?
N2 C7 C8 111.82(17) . . ?
N2 C7 C9 99.46(15) . . ?
N1 C8 C7 107.60(18) . . ?
O1 C8 C7 125.8(2) . . ?
O1 C8 N1 126.6(2) . . ?
C7 C9 H9A 111.5 . . ?
C7 C9 H9B 111.5 . . ?
H9A C9 H9B 109.3 . . ?
C10 C9 C7 101.39(17) . . ?
C10 C9 H9A 111.5 . . ?
C10 C9 H9B 111.5 . . ?
C11 C10 C9 124.22(18) . . ?
N3 C10 C9 113.63(18) . . ?
N3 C10 C11 122.07(19) . . ?
C12 C11 C10 119.9(2) . . ?
C12 C11 C16 118.9(2) . . ?
C16 C11 C10 121.2(2) . . ?
C11 C12 H12 120.1 . . ?
C13 C12 C11 119.9(3) . . ?
C13 C12 H12 120.1 . . ?
C12 C13 H13 119.6 . . ?
C14 C13 C12 120.9(3) . . ?
C14 C13 H13 119.6 . . ?
C13 C14 H14 120.1 . . ?
C13 C14 C15 119.9(3) . . ?
C15 C14 H14 120.1 . . ?
C14 C15 H15 119.9 . . ?
C14 C15 C16 120.3(3) . . ?
C16 C15 H15 119.9 . . ?
C11 C16 H16 119.9 . . ?
C15 C16 C11 120.2(3) . . ?
C15 C16 H16 119.9 . . ?
H17A C17 H17B 108.0 . . ?
C18 C17 H17A 109.3 . . ?
C18 C17 H17B 109.3 . . ?
N1 C17 H17A 109.3 . . ?
N1 C17 H17B 109.3 . . ?
N1 C17 C18 111.6(2) . . ?
C17 C18 H18A 109.5 . . ?
C17 C18 H18B 109.5 . . ?
C17 C18 H18C 109.5 . . ?
H18A C18 H18B 109.5 . . ?
H18A C18 H18C 109.5 . . ?
H18B C18 H18C 109.5 . . ?
C20 C19 S1 119.11(18) . . ?
C24 C19 C20 121.1(2) . . ?
C24 C19 S1 119.77(18) . . ?
C19 C20 H20 120.6 . . ?
C21 C20 C19 118.7(2) . . ?
C21 C20 H20 120.6 . . ?
C20 C21 H21 119.5 . . ?
C20 C21 C22 121.1(3) . . ?
C22 C21 H21 119.5 . . ?
C21 C22 C25 120.6(3) . . ?
C23 C22 C21 118.9(2) . . ?
C23 C22 C25 120.6(3) . . ?
C22 C23 H23 119.5 . . ?
C22 C23 C24 121.1(2) . . ?
C24 C23 H23 119.5 . . ?
C19 C24 C23 119.1(2) . . ?
C19 C24 H24 120.5 . . ?
C23 C24 H24 120.5 . . ?
C22 C25 H25A 109.5 . . ?
C22 C25 H25B 109.5 . . ?
C22 C25 H25C 109.5 . . ?
H25A C25 H25B 109.5 . . ?
H25A C25 H25C 109.5 . . ?
H25B C25 H25C 109.5 . . ?
C5 N1 C17 125.1(2) . . ?
C8 N1 C5 111.33(19) . . ?
C8 N1 C17 123.2(2) . . ?
C7 N2 S1 123.34(13) . . ?
N3 N2 C7 110.20(16) . . ?
N3 N2 S1 116.58(14) . . ?
C10 N3 N2 107.31(17) . . ?
N2 S1 C19 108.76(9) . . ?
O2 S1 C19 108.25(11) . . ?
O2 S1 N2 103.62(10) . . ?
O3 S1 C19 108.20(11) . . ?
O3 S1 N2 106.19(10) . . ?
O3 S1 O2 121.24(12) . . ?

loop_
_geom_bond_atom_site_label_1
_geom_bond_atom_site_label_2
_geom_bond_distance
_geom_bond_site_symmetry_2
_geom_bond_publ_flag
C1 H1 0.9300 . ?
C1 C2 1.389(3) . ?
C1 C6 1.376(3) . ?
C2 H2 0.9300 . ?
C2 C3 1.372(5) . ?
C3 H3 0.9300 . ?
C3 C4 1.390(4) . ?
C4 H4 0.9300 . ?
C4 C5 1.388(3) . ?
C5 C6 1.389(3) . ?
C5 N1 1.405(3) . ?
C6 C7 1.508(3) . ?
C7 C8 1.547(3) . ?
C7 C9 1.531(3) . ?
C7 N2 1.492(3) . ?
C8 N1 1.357(3) . ?
C8 O1 1.217(3) . ?
C9 H9A 0.9700 . ?
C9 H9B 0.9700 . ?
C9 C10 1.508(3) . ?
C10 C11 1.466(3) . ?
C10 N3 1.282(3) . ?
C11 C12 1.386(3) . ?
C11 C16 1.399(3) . ?
C12 H12 0.9300 . ?
C12 C13 1.376(4) . ?
C13 H13 0.9300 . ?
C13 C14 1.372(4) . ?
C14 H14 0.9300 . ?
C14 C15 1.373(5) . ?
C15 H15 0.9300 . ?
C15 C16 1.375(4) . ?
C16 H16 0.9300 . ?
C17 H17A 0.9700 . ?
C17 H17B 0.9700 . ?
C17 C18 1.512(4) . ?
C17 N1 1.451(3) . ?
C18 H18A 0.9600 . ?
C18 H18B 0.9600 . ?
C18 H18C 0.9600 . ?
C19 C20 1.387(3) . ?
C19 C24 1.379(3) . ?
C19 S1 1.763(2) . ?
C20 H20 0.9300 . ?
C20 C21 1.383(4) . ?
C21 H21 0.9300 . ?
C21 C22 1.388(4) . ?
C22 C23 1.379(4) . ?
C22 C25 1.517(4) . ?
C23 H23 0.9300 . ?
C23 C24 1.384(3) . ?
C24 H24 0.9300 . ?
C25 H25A 0.9600 . ?
C25 H25B 0.9600 . ?
C25 H25C 0.9600 . ?
N2 N3 1.410(2) . ?
N2 S1 1.6592(17) . ?
O2 S1 1.4284(18) . ?
O3 S1 1.4213(18) . ?

loop_
_geom_torsion_atom_site_label_1
_geom_torsion_atom_site_label_2
_geom_torsion_atom_site_label_3
_geom_torsion_atom_site_label_4
_geom_torsion
_geom_torsion_site_symmetry_1
_geom_torsion_site_symmetry_2
_geom_torsion_site_symmetry_3
_geom_torsion_site_symmetry_4
_geom_torsion_publ_flag
C1 C2 C3 C4 -0.3(5) . . . . ?
C1 C6 C7 C8 -178.9(2) . . . . ?
C1 C6 C7 C9 -56.5(3) . . . . ?
C1 C6 C7 N2 58.9(3) . . . . ?
C2 C1 C6 C5 1.8(3) . . . . ?
C2 C1 C6 C7 178.2(2) . . . . ?
C2 C3 C4 C5 0.3(4) . . . . ?
C3 C4 C5 C6 0.7(4) . . . . ?
C3 C4 C5 N1 -178.4(2) . . . . ?
C4 C5 C6 C1 -1.8(3) . . . . ?
C4 C5 C6 C7 -179.0(2) . . . . ?
C4 C5 N1 C8 -178.7(2) . . . . ?
C4 C5 N1 C17 -5.0(4) . . . . ?
C5 C6 C7 C8 -2.2(2) . . . . ?
C5 C6 C7 C9 120.3(2) . . . . ?
C5 C6 C7 N2 -124.3(2) . . . . ?
C6 C1 C2 C3 -0.8(4) . . . . ?
C6 C5 N1 C8 2.0(3) . . . . ?
C6 C5 N1 C17 175.8(2) . . . . ?
C6 C7 C8 N1 3.3(2) . . . . ?
C6 C7 C8 O1 -178.7(2) . . . . ?
C6 C7 C9 C10 99.5(2) . . . . ?
C6 C7 N2 N3 -96.2(2) . . . . ?
C6 C7 N2 S1 48.2(2) . . . . ?
C7 C8 N1 C5 -3.4(2) . . . . ?
C7 C8 N1 C17 -177.3(2) . . . . ?
C7 C9 C10 C11 -165.54(18) . . . . ?
C7 C9 C10 N3 17.5(2) . . . . ?
C7 N2 N3 C10 -18.3(2) . . . . ?
C7 N2 S1 C19 -75.97(18) . . . . ?
C7 N2 S1 O2 39.03(18) . . . . ?
C7 N2 S1 O3 167.78(16) . . . . ?
C8 C7 C9 C10 -143.55(17) . . . . ?
C8 C7 N2 N3 146.61(16) . . . . ?
C8 C7 N2 S1 -69.0(2) . . . . ?
C9 C7 C8 N1 -120.77(19) . . . . ?
C9 C7 C8 O1 57.2(3) . . . . ?
C9 C7 N2 N3 27.64(19) . . . . ?
C9 C7 N2 S1 172.02(14) . . . . ?
C9 C10 C11 C12 15.8(3) . . . . ?
C9 C10 C11 C16 -165.0(2) . . . . ?
C9 C10 N3 N2 -0.3(2) . . . . ?
C10 C11 C12 C13 179.2(2) . . . . ?
C10 C11 C16 C15 -179.1(2) . . . . ?
C11 C10 N3 N2 -177.35(16) . . . . ?
C11 C12 C13 C14 -0.3(5) . . . . ?
C12 C11 C16 C15 0.2(4) . . . . ?
C12 C13 C14 C15 0.5(5) . . . . ?
C13 C14 C15 C16 -0.4(5) . . . . ?
C14 C15 C16 C11 0.0(4) . . . . ?
C16 C11 C12 C13 0.0(4) . . . . ?
C18 C17 N1 C5 -80.8(3) . . . . ?
C18 C17 N1 C8 92.3(3) . . . . ?
C19 C20 C21 C22 -0.2(4) . . . . ?
C20 C19 C24 C23 0.7(4) . . . . ?
C20 C19 S1 N2 -69.5(2) . . . . ?
C20 C19 S1 O2 178.54(18) . . . . ?
C20 C19 S1 O3 45.4(2) . . . . ?
C20 C21 C22 C23 1.2(4) . . . . ?
C20 C21 C22 C25 -179.2(3) . . . . ?
C21 C22 C23 C24 -1.2(4) . . . . ?
C22 C23 C24 C19 0.3(4) . . . . ?
C24 C19 C20 C21 -0.8(4) . . . . ?
C24 C19 S1 N2 108.78(19) . . . . ?
C24 C19 S1 O2 -3.2(2) . . . . ?
C24 C19 S1 O3 -136.28(19) . . . . ?
C25 C22 C23 C24 179.2(3) . . . . ?
N1 C5 C6 C1 177.48(19) . . . . ?
N1 C5 C6 C7 0.3(2) . . . . ?
N2 C7 C8 N1 128.30(18) . . . . ?
N2 C7 C8 O1 -53.8(3) . . . . ?
N2 C7 C9 C10 -25.08(18) . . . . ?
N3 C10 C11 C12 -167.4(2) . . . . ?
N3 C10 C11 C16 11.8(3) . . . . ?
N3 N2 S1 C19 66.35(16) . . . . ?
N3 N2 S1 O2 -178.65(14) . . . . ?
N3 N2 S1 O3 -49.90(16) . . . . ?
O1 C8 N1 C5 178.7(2) . . . . ?
O1 C8 N1 C17 4.8(4) . . . . ?
S1 C19 C20 C21 177.5(2) . . . . ?
S1 C19 C24 C23 -177.52(18) . . . . ?
S1 N2 N3 C10 -165.32(13) . . . . ?
